data_1525903
loop_
_publ_author_name
'Dittmann, M.'
'Schweda, E.'

_publ_section_title
;
 In situ Untersuchungen der Reaktion von Ammoniummonomolybdat, (N H4)2 Mo
 O4, mit Ammoniak: die Struktur von (N H4)2 (Mo3 O10)
;
_journal_name_full 'Zeitschrift fuer Anorganische und Allgemeine Chemie'
_journal_page_first 569
_journal_page_last 573
_journal_volume 626
_journal_year 2000
_chemical_formula_sum 'H8 Mo3 N2 O10'
_chemical_name_systematic '(N H4)2 (Mo3 O10)'
_space_group_IT_number 15
_symmetry_space_group_name_Hall '-C 2yc'
_symmetry_space_group_name_H-M 'C 1 2/c 1'
_cell_angle_alpha 90
_cell_angle_beta 98.833
_cell_angle_gamma 90
_cell_formula_units_Z 4
_cell_length_a 13.982
_cell_length_b 8.041
_cell_length_c 9.21
_cell_volume 1023.193
_citation_journal_id_ASTM ZAACAB
_cod_data_source_file Dittmann_ZAACAB_2000_791.cif
_cod_data_source_block H8Mo3N2O10
_cod_database_code 1525903

loop_
_symmetry_equiv_pos_as_xyz
x,y,z
-x,y,-z+1/2
-x,-y,-z
x,-y,z-1/2
x+1/2,y+1/2,z
-x+1/2,y+1/2,-z+1/2
-x+1/2,-y+1/2,-z
x+1/2,-y+1/2,z-1/2

loop_
_atom_site_label
_atom_site_type_symbol
_atom_site_fract_x
_atom_site_fract_y
_atom_site_fract_z
_atom_site_occupancy
_atom_site_U_iso_or_equiv
O4 O-2 0.2044 0.0615 0.0822 1 0.0
O5 O-2 0.1376 0.2063 0.3961 1 0.0
N1 N-3 0.1821 0.4255 0.1655 1 0.0
Mo1 Mo+6 0.3895 0.4255 0.4761 1 0.0
O2 O-2 0.4719 0.439 0.0935 1 0.0
O1 O-2 0.3782 0.2558 0.3203 1 0.0
O3 O-2 0.4437 0.0905 0.1172 1 0.0
Mo2 Mo+6 0.5 0.2128 0.25 1 0.0
